data_4001560
loop_
_publ_author_name
'Yang, Yuetao'
'Driesen, Kris'
'Nockemann, Peter'
'Van Hecke, Kristof'
'Van Meervelt, Luc'
'Binnemans, Koen'

_publ_section_title
;
 Lanthanide-Containing Metallomesogens with Low Transition Temperatures
;
_journal_issue 16
_journal_name_full 'Chemistry of Materials'
_journal_page_first 3698
_journal_paper_doi 10.1021/cm060644r
_journal_volume 18
_journal_year 2006
_chemical_formula_moiety 'C54 H52 F9 N2 Nd O10, C H Cl3'
_chemical_formula_sum 'C55 H53 Cl3 F9 N2 Nd O10'
_chemical_formula_weight 1323.59
_chemical_name_systematic
; 
 ? 
;
_space_group_IT_number 2
_symmetry_cell_setting triclinic
_symmetry_space_group_name_Hall '-P 1'
_symmetry_space_group_name_H-M 'P -1'
_atom_sites_solution_hydrogens geom
_atom_sites_solution_primary direct
_atom_sites_solution_secondary difmap
_audit_creation_method SHELXL-97
_cell_angle_alpha 101.524(16)
_cell_angle_beta 93.225(15)
_cell_angle_gamma 108.121(16)
_cell_formula_units_Z 2
_cell_length_a 12.354(3)
_cell_length_b 12.972(4)
_cell_length_c 19.357(4)
_cell_measurement_temperature 100(2)
_cell_volume 2865.3(13)
_computing_cell_refinement 'Bruker SAINT'
_computing_data_collection 'Bruker SMART'
_computing_data_reduction 'Bruker SAINT'
_computing_structure_refinement 'SHELXL-97 (Sheldrick, 1997)'
_computing_structure_solution 'SHELXS-97 (Sheldrick, 1990)'
_diffrn_ambient_temperature 100(2)
_diffrn_measured_fraction_theta_full 0.930
_diffrn_measured_fraction_theta_max 0.930
_diffrn_measurement_device_type 'SMART 6000'
_diffrn_measurement_method 'omega and phi scans'
_diffrn_radiation_monochromator 'crossed Goebel mirrors'
_diffrn_radiation_source 'fine-focus sealed tube'
_diffrn_radiation_type CuK\a
_diffrn_radiation_wavelength 1.54178
_diffrn_reflns_av_R_equivalents 0.1061
_diffrn_reflns_av_sigmaI/netI 0.1265
_diffrn_reflns_limit_h_max 13
_diffrn_reflns_limit_h_min -13
_diffrn_reflns_limit_k_max 14
_diffrn_reflns_limit_k_min -14
_diffrn_reflns_limit_l_max 21
_diffrn_reflns_limit_l_min 0
_diffrn_reflns_number 7663
_diffrn_reflns_theta_full 58.93
_diffrn_reflns_theta_max 58.93
_diffrn_reflns_theta_min 2.35
_exptl_absorpt_coefficient_mu 8.960
_exptl_absorpt_correction_T_max 0.261
_exptl_absorpt_correction_T_min 0.0972
_exptl_absorpt_correction_type refdelf
_exptl_absorpt_process_details 'WinGX - Version 1.70.01'
_exptl_crystal_colour yellow
_exptl_crystal_density_diffrn 1.534
_exptl_crystal_density_method 'not measured'
_exptl_crystal_description block
_exptl_crystal_F_000 1338
_exptl_crystal_size_max 0.3
_exptl_crystal_size_mid 0.25
_exptl_crystal_size_min 0.15
_refine_diff_density_max 1.221
_refine_diff_density_min -1.243
_refine_diff_density_rms 0.118
_refine_ls_extinction_method none
_refine_ls_goodness_of_fit_ref 0.966
_refine_ls_hydrogen_treatment constr
_refine_ls_matrix_type full
_refine_ls_number_parameters 725
_refine_ls_number_reflns 7663
_refine_ls_number_restraints 42
_refine_ls_restrained_S_all 0.966
_refine_ls_R_factor_all 0.0932
_refine_ls_R_factor_gt 0.0673
_refine_ls_shift/su_max 0.000
_refine_ls_shift/su_mean 0.000
_refine_ls_structure_factor_coef Fsqd
_refine_ls_weighting_details 'calc w=1/[\s^2^(Fo^2^)+(0.0806P)^2^+0.0000P] where P=(Fo^2^+2Fc^2^)/3'
_refine_ls_weighting_scheme calc
_refine_ls_wR_factor_gt 0.1601
_refine_ls_wR_factor_ref 0.1747
_reflns_number_gt 5460
_reflns_number_total 7663
_reflns_threshold_expression >2sigma(I)
_cod_data_source_file cm060644rsi20060317_060511.cif
_cod_data_source_block wg105
_cod_database_code 4001560

loop_
_symmetry_equiv_pos_as_xyz
'x, y, z'
'-x, -y, -z'

loop_
_atom_site_label
_atom_site_type_symbol
_atom_site_fract_x
_atom_site_fract_y
_atom_site_fract_z
_atom_site_U_iso_or_equiv
_atom_site_adp_type
_atom_site_occupancy
_atom_site_symmetry_multiplicity
_atom_site_calc_flag
_atom_site_refinement_flags
C1 C 0.3964(5) -0.3396(4) 0.1652(2) 0.0413(15) Uani 1 1 d .
C2 C 0.2892(5) -0.3441(5) 0.1842(3) 0.0494(17) Uani 1 1 d .
H2 H 0.2789 -0.2789 0.2112 0.059 Uiso 1 1 calc R
C3 C 0.1964(5) -0.4418(5) 0.1648(3) 0.059(2) Uani 1 1 d .
H3 H 0.1242 -0.4454 0.1806 0.070 Uiso 1 1 calc R
C4 C 0.2116(5) -0.5354(5) 0.1212(3) 0.0573(19) Uani 1 1 d .
H4 H 0.1483 -0.6024 0.1060 0.069 Uiso 1 1 calc R
C5 C 0.3158(6) -0.5310(5) 0.1005(3) 0.060(2) Uani 1 1 d .
H5 H 0.3247 -0.5942 0.0700 0.072 Uiso 1 1 calc R
C6 C 0.4092(5) -0.4346(4) 0.1240(3) 0.0463(16) Uani 1 1 d .
H6 H 0.4828 -0.4335 0.1118 0.056 Uiso 1 1 calc R
C7 C 0.4926(5) -0.2311(4) 0.1869(2) 0.0420(12) Uani 1 1 d U
C8 C 0.6069(5) -0.2331(4) 0.2033(3) 0.0467(16) Uani 1 1 d .
H8 H 0.6171 -0.3025 0.2042 0.056 Uiso 1 1 calc R
C9 C 0.7017(5) -0.1385(4) 0.2177(3) 0.0472(13) Uani 1 1 d U
C10 C 0.8202(6) -0.1498(5) 0.2319(3) 0.062(2) Uani 1 1 d .
C11 C 0.5055(5) -0.1402(4) 0.4361(2) 0.0407(15) Uani 1 1 d .
C12 C 0.6061(5) -0.1634(4) 0.4364(3) 0.0492(16) Uani 1 1 d .
H12 H 0.6508 -0.1532 0.3984 0.059 Uiso 1 1 calc R
C13 C 0.6431(5) -0.2023(4) 0.4927(3) 0.0538(17) Uani 1 1 d .
H13 H 0.7123 -0.2198 0.4924 0.065 Uiso 1 1 calc R
C14 C 0.5801(6) -0.2152(4) 0.5484(2) 0.0518(17) Uani 1 1 d .
H14 H 0.6067 -0.2391 0.5874 0.062 Uiso 1 1 calc R
C15 C 0.4776(5) -0.1932(4) 0.5472(2) 0.0471(17) Uani 1 1 d .
H15 H 0.4323 -0.2042 0.5849 0.056 Uiso 1 1 calc R
C16 C 0.4412(5) -0.1556(4) 0.4922(2) 0.0434(16) Uani 1 1 d .
H16 H 0.3711 -0.1399 0.4922 0.052 Uiso 1 1 calc R
C17 C 0.4705(5) -0.0951(4) 0.3756(2) 0.0407(15) Uani 1 1 d .
C18 C 0.3502(5) -0.1109(4) 0.3576(2) 0.0441(16) Uani 1 1 d .
H18 H 0.2949 -0.1583 0.3796 0.053 Uiso 1 1 calc R
C19 C 0.3136(5) -0.0608(4) 0.3105(2) 0.0433(15) Uani 1 1 d .
C20 C 0.1819(5) -0.0891(5) 0.2974(3) 0.0549(18) Uani 1 1 d .
C21 C 0.8943(4) 0.1852(4) 0.4125(2) 0.0377(14) Uani 1 1 d .
C22 C 0.8431(5) 0.1028(4) 0.4485(2) 0.0478(17) Uani 1 1 d .
H22 H 0.7681 0.0518 0.4312 0.057 Uiso 1 1 calc R
C23 C 0.9024(5) 0.0961(5) 0.5097(3) 0.0520(17) Uani 1 1 d .
H23 H 0.8687 0.0384 0.5332 0.062 Uiso 1 1 calc R
C24 C 1.0092(5) 0.1718(5) 0.5367(3) 0.0586(19) Uani 1 1 d .
H24 H 1.0481 0.1682 0.5794 0.070 Uiso 1 1 calc R
C25 C 1.0601(5) 0.2540(5) 0.5008(3) 0.0575(19) Uani 1 1 d .
H25 H 1.1340 0.3066 0.5189 0.069 Uiso 1 1 calc R
C26 C 1.0022(5) 0.2586(4) 0.4385(2) 0.0438(15) Uani 1 1 d .
H26 H 1.0379 0.3136 0.4135 0.053 Uiso 1 1 calc R
C27 C 0.8315(4) 0.1884(4) 0.3472(2) 0.0364(14) Uani 1 1 d .
C28 C 0.8873(5) 0.2293(4) 0.2905(2) 0.0412(15) Uani 1 1 d .
H28 H 0.9684 0.2632 0.2988 0.049 Uiso 1 1 calc R
C29 C 0.8338(4) 0.2236(4) 0.2262(2) 0.0369(11) Uani 1 1 d U
C30 C 0.9099(4) 0.2756(4) 0.1734(2) 0.0408(13) Uani 1 1 d U
C31 C 0.4043(4) 0.0633(4) 0.0220(2) 0.0347(14) Uani 1 1 d .
C32 C 0.4752(5) 0.1162(4) 0.0890(2) 0.0383(14) Uani 1 1 d .
C33 C 0.5344(4) 0.2319(4) 0.1039(2) 0.0361(14) Uani 1 1 d .
H33 H 0.5812 0.2678 0.1481 0.043 Uiso 1 1 calc R
C34 C 0.5248(5) 0.2938(4) 0.0544(2) 0.0393(15) Uani 1 1 d .
C35 C 0.4550(5) 0.2425(4) -0.0112(2) 0.0416(15) Uani 1 1 d .
H35 H 0.4481 0.2854 -0.0446 0.050 Uiso 1 1 calc R
C36 C 0.3980(5) 0.1317(4) -0.0263(2) 0.0385(15) Uani 1 1 d .
H36 H 0.3518 0.0980 -0.0710 0.046 Uiso 1 1 calc R
C37 C 0.3407(4) -0.0476(4) 0.0052(2) 0.0392(14) Uani 1 1 d .
H37 H 0.2975 -0.0756 -0.0407 0.047 Uiso 1 1 calc R
C38 C 0.2537(5) -0.2342(4) 0.0262(2) 0.0406(15) Uani 1 1 d .
H38A H 0.2886 -0.2833 0.0455 0.049 Uiso 1 1 calc R
H38B H 0.2386 -0.2607 -0.0262 0.049 Uiso 1 1 calc R
C39 C 0.1415(5) -0.2392(4) 0.0564(2) 0.0444(16) Uani 1 1 d .
H39A H 0.1570 -0.2169 0.1089 0.053 Uiso 1 1 calc R
H39B H 0.1109 -0.1849 0.0400 0.053 Uiso 1 1 calc R
C40 C 0.0522(5) -0.3527(5) 0.0348(3) 0.0481(17) Uani 1 1 d .
H40A H 0.0851 -0.4077 0.0479 0.058 Uiso 1 1 calc R
H40B H 0.0327 -0.3724 -0.0175 0.058 Uiso 1 1 calc R
C41 C -0.0574(6) -0.3615(6) 0.0688(4) 0.079(3) Uani 1 1 d .
H41A H -0.0398 -0.3470 0.1205 0.119 Uiso 1 1 calc R
H41B H -0.1128 -0.4365 0.0510 0.119 Uiso 1 1 calc R
H41C H -0.0901 -0.3066 0.0568 0.119 Uiso 1 1 calc R
C42 C 0.6561(5) 0.4612(4) 0.1274(3) 0.0474(16) Uani 1 1 d .
H42A H 0.6141 0.4519 0.1684 0.071 Uiso 1 1 calc R
H42B H 0.6877 0.5407 0.1279 0.071 Uiso 1 1 calc R
H42C H 0.7189 0.4304 0.1299 0.071 Uiso 1 1 calc R
C43 C 0.4802(6) 0.3892(5) 0.2861(3) 0.0563(13) Uani 1 1 d U
C44 C 0.5619(5) 0.3349(4) 0.2944(2) 0.0428(12) Uani 1 1 d U
C45 C 0.6776(5) 0.3984(4) 0.3139(2) 0.0437(16) Uani 1 1 d .
H45 H 0.7340 0.3636 0.3181 0.052 Uiso 1 1 calc R
C46 C 0.7088(6) 0.5142(5) 0.3271(3) 0.0566(19) Uani 1 1 d .
C47 C 0.6284(6) 0.5694(5) 0.3207(3) 0.0609(19) Uani 1 1 d .
H47 H 0.6515 0.6484 0.3306 0.073 Uiso 1 1 calc R
C48 C 0.5199(6) 0.5076(5) 0.3005(3) 0.064(2) Uani 1 1 d .
H48 H 0.4652 0.5442 0.2953 0.076 Uiso 1 1 calc R
C49 C 0.3645(6) 0.3309(5) 0.2631(3) 0.0591(14) Uani 1 1 d U
H49 H 0.3174 0.3746 0.2565 0.071 Uiso 1 1 calc R
C50 C 0.1880(6) 0.1660(6) 0.2257(4) 0.075(2) Uani 1 1 d .
H50A H 0.1483 0.2221 0.2325 0.090 Uiso 1 1 calc R
H50B H 0.1570 0.1133 0.2560 0.090 Uiso 1 1 calc R
C51 C 0.1612(8) 0.1019(6) 0.1475(4) 0.089(3) Uani 1 1 d .
H51A H 0.2031 0.0475 0.1401 0.107 Uiso 1 1 calc R
H51B H 0.0780 0.0596 0.1367 0.107 Uiso 1 1 calc R
C52 C 0.1917(7) 0.1719(6) 0.1007(4) 0.085(3) Uani 1 1 d .
H52A H 0.2757 0.1930 0.0998 0.102 Uiso 1 1 calc R
H52B H 0.1741 0.2409 0.1194 0.102 Uiso 1 1 calc R
C53 C 0.1322(8) 0.1222(8) 0.0250(5) 0.120(4) Uani 1 1 d .
H53A H 0.1459 0.0519 0.0067 0.180 Uiso 1 1 calc R
H53B H 0.1629 0.1744 -0.0049 0.180 Uiso 1 1 calc R
H53C H 0.0495 0.1083 0.0246 0.180 Uiso 1 1 calc R
C54 C 0.9098(7) 0.5341(5) 0.3466(4) 0.077(3) Uani 1 1 d .
H54A H 0.8949 0.4840 0.3793 0.116 Uiso 1 1 calc R
H54B H 0.9842 0.5927 0.3628 0.116 Uiso 1 1 calc R
H54C H 0.9108 0.4917 0.2988 0.116 Uiso 1 1 calc R
C55 C 0.2778(6) 0.5668(5) 0.4313(3) 0.0595(19) Uani 1 1 d .
H55 H 0.3469 0.6342 0.4352 0.071 Uiso 1 1 calc R
Cl1 Cl 0.18321(16) 0.60426(15) 0.48719(8) 0.0771(6) Uani 1 1 d .
Cl2 Cl 0.32377(18) 0.46235(15) 0.45553(10) 0.0849(6) Uani 1 1 d .
Cl3 Cl 0.21279(18) 0.52384(19) 0.34332(9) 0.1019(7) Uani 1 1 d .
F1 F 0.8902(4) -0.1049(4) 0.1867(3) 0.1182(17) Uani 1 1 d .
F2 F 0.8193(3) -0.2551(3) 0.2218(2) 0.0802(13) Uani 1 1 d .
F3 F 0.8693(4) -0.0983(4) 0.2945(3) 0.1332(19) Uani 1 1 d .
F4 F 0.1487(3) -0.0074(3) 0.33616(17) 0.0745(12) Uani 1 1 d .
F5 F 0.1225(3) -0.1826(3) 0.31564(17) 0.0731(12) Uani 1 1 d .
F6 F 0.1459(3) -0.0978(3) 0.22948(15) 0.0601(11) Uani 1 1 d .
F7 F 0.9039(3) 0.1996(3) 0.11378(14) 0.0565(10) Uani 1 1 d .
F8 F 1.0202(3) 0.3249(3) 0.19930(14) 0.0529(9) Uani 1 1 d U
F9 F 0.8742(3) 0.3538(2) 0.15331(15) 0.0548(9) Uani 1 1 d .
N1 N 0.3327(4) -0.1195(3) 0.04513(19) 0.0378(12) Uani 1 1 d .
H1 H 0.3777 -0.0974 0.0859 0.045 Uiso 1 1 calc R
N2 N 0.3128(4) 0.2231(4) 0.2495(2) 0.0580(15) Uani 1 1 d .
H2A H 0.3551 0.1812 0.2548 0.070 Uiso 1 1 calc R
Nd1 Nd 0.56637(3) 0.05523(2) 0.247231(13) 0.03353(7) Uani 1 1 d .
O1 O 0.4675(3) -0.1439(3) 0.18865(15) 0.0385(9) Uani 1 1 d U
O2 O 0.7082(3) -0.0407(3) 0.22127(18) 0.0487(9) Uani 1 1 d U
O3 O 0.5466(3) -0.0466(3) 0.34317(15) 0.0419(10) Uani 1 1 d .
O4 O 0.3687(3) 0.0121(3) 0.27725(16) 0.0469(10) Uani 1 1 d .
O5 O 0.7204(3) 0.1502(3) 0.34172(15) 0.0362(10) Uani 1 1 d .
O6 O 0.7290(3) 0.1792(3) 0.20037(15) 0.0382(9) Uani 1 1 d U
O7 O 0.5803(3) 0.4043(3) 0.06370(17) 0.0466(11) Uani 1 1 d .
O8 O 0.4814(3) 0.0558(3) 0.13485(14) 0.0391(10) Uani 1 1 d .
O9 O 0.8214(4) 0.5834(3) 0.3449(2) 0.0687(15) Uani 1 1 d .
O10 O 0.5270(3) 0.2262(3) 0.28267(15) 0.0422(9) Uani 1 1 d U

loop_
_atom_site_aniso_label
_atom_site_aniso_U_11
_atom_site_aniso_U_22
_atom_site_aniso_U_33
_atom_site_aniso_U_23
_atom_site_aniso_U_13
_atom_site_aniso_U_12
C1 0.033(3) 0.036(2) 0.048(2) 0.011(2) -0.003(2) 0.003(2)
C2 0.041(3) 0.048(3) 0.051(3) 0.012(2) -0.001(2) 0.005(2)
C3 0.040(3) 0.067(4) 0.056(3) 0.007(3) 0.012(3) 0.002(3)
C4 0.053(4) 0.041(3) 0.060(3) 0.005(3) 0.015(3) -0.007(3)
C5 0.064(4) 0.046(3) 0.063(3) 0.013(3) 0.015(3) 0.008(3)
C6 0.044(3) 0.033(3) 0.053(3) 0.011(2) 0.007(2) 0.000(2)
C7 0.048(2) 0.0372(19) 0.0357(18) 0.0044(16) 0.0111(18) 0.0085(18)
C8 0.048(3) 0.035(3) 0.051(3) 0.004(2) 0.003(3) 0.010(2)
C9 0.046(2) 0.053(2) 0.0448(19) 0.0095(18) 0.0105(18) 0.0194(18)
C10 0.063(4) 0.042(3) 0.076(4) -0.004(3) -0.009(3) 0.024(3)
C11 0.052(3) 0.028(2) 0.042(2) 0.0054(19) 0.005(2) 0.015(2)
C12 0.065(3) 0.045(3) 0.045(2) 0.011(2) 0.014(3) 0.026(2)
C13 0.051(3) 0.060(3) 0.065(3) 0.024(2) 0.007(3) 0.032(2)
C14 0.083(4) 0.054(3) 0.024(2) 0.006(2) 0.001(2) 0.032(3)
C15 0.073(4) 0.036(2) 0.030(2) 0.003(2) 0.012(2) 0.018(2)
C16 0.048(3) 0.036(3) 0.043(2) 0.005(2) 0.008(2) 0.010(2)
C17 0.056(3) 0.030(2) 0.033(2) 0.0026(19) 0.013(2) 0.012(2)
C18 0.044(3) 0.055(3) 0.027(2) 0.010(2) 0.004(2) 0.007(2)
C19 0.036(3) 0.054(3) 0.038(2) 0.003(2) -0.002(2) 0.017(2)
C20 0.046(3) 0.072(3) 0.053(3) 0.016(3) 0.004(3) 0.027(3)
C21 0.028(3) 0.041(3) 0.038(2) 0.001(2) -0.002(2) 0.008(2)
C22 0.056(3) 0.049(3) 0.037(2) 0.007(2) 0.006(2) 0.017(2)
C23 0.050(3) 0.064(3) 0.047(2) 0.021(2) 0.013(2) 0.019(3)
C24 0.059(4) 0.086(4) 0.036(2) 0.015(2) -0.002(3) 0.033(3)
C25 0.042(3) 0.086(4) 0.043(3) 0.008(3) 0.001(2) 0.023(3)
C26 0.035(3) 0.054(3) 0.045(2) 0.013(2) 0.001(2) 0.018(2)
C27 0.039(3) 0.033(2) 0.034(2) -0.0014(19) -0.004(2) 0.013(2)
C28 0.033(3) 0.040(3) 0.048(3) 0.008(2) 0.001(2) 0.009(2)
C29 0.040(2) 0.0366(18) 0.0388(17) 0.0141(15) 0.0119(17) 0.0150(16)
C30 0.020(2) 0.054(2) 0.049(2) 0.0173(19) 0.0016(19) 0.0108(18)
C31 0.040(3) 0.032(2) 0.026(2) 0.0010(18) 0.006(2) 0.006(2)
C32 0.050(3) 0.035(2) 0.028(2) 0.0010(19) 0.006(2) 0.014(2)
C33 0.042(3) 0.037(2) 0.022(2) -0.0018(19) -0.002(2) 0.009(2)
C34 0.049(3) 0.032(2) 0.033(2) 0.001(2) 0.012(2) 0.012(2)
C35 0.044(3) 0.045(3) 0.036(2) 0.012(2) 0.003(2) 0.015(2)
C36 0.047(3) 0.044(3) 0.0193(19) -0.0002(19) 0.006(2) 0.011(2)
C37 0.035(3) 0.045(3) 0.038(2) 0.010(2) 0.002(2) 0.013(2)
C38 0.043(3) 0.028(2) 0.043(2) 0.0096(19) 0.005(2) 0.000(2)
C39 0.045(3) 0.039(3) 0.037(2) 0.000(2) 0.004(2) 0.002(2)
C40 0.041(3) 0.054(3) 0.040(2) 0.004(2) 0.004(2) 0.008(3)
C41 0.049(4) 0.071(4) 0.092(4) 0.001(4) 0.027(3) -0.009(3)
C42 0.042(3) 0.036(3) 0.060(3) 0.004(2) 0.005(3) 0.012(2)
C43 0.082(2) 0.061(2) 0.0399(19) 0.0132(18) 0.009(2) 0.0426(19)
C44 0.063(2) 0.0406(19) 0.0286(17) 0.0034(16) 0.0128(18) 0.0238(17)
C45 0.054(3) 0.032(2) 0.043(2) 0.007(2) 0.000(2) 0.013(2)
C46 0.070(4) 0.048(3) 0.047(3) 0.007(2) 0.002(3) 0.015(3)
C47 0.092(4) 0.045(3) 0.051(3) 0.003(2) 0.007(3) 0.037(3)
C48 0.097(4) 0.051(3) 0.053(3) 0.006(3) 0.015(3) 0.042(3)
C49 0.084(2) 0.065(2) 0.044(2) 0.0118(18) 0.010(2) 0.0465(19)
C50 0.055(4) 0.084(4) 0.092(4) 0.013(3) -0.012(3) 0.039(3)
C51 0.085(5) 0.078(4) 0.110(5) 0.032(4) -0.012(4) 0.032(4)
C52 0.072(5) 0.097(5) 0.094(4) 0.020(4) 0.021(4) 0.037(4)
C53 0.085(6) 0.132(7) 0.131(7) 0.018(6) -0.032(5) 0.034(6)
C54 0.088(5) 0.043(3) 0.084(4) -0.001(3) 0.004(4) 0.010(3)
C55 0.074(4) 0.043(3) 0.054(3) -0.009(3) 0.020(3) 0.019(3)
Cl1 0.0719(10) 0.0853(10) 0.0688(9) -0.0018(8) 0.0174(8) 0.0291(8)
Cl2 0.0828(11) 0.0801(9) 0.1081(10) 0.0392(8) 0.0217(9) 0.0371(8)
Cl3 0.1177(12) 0.1507(14) 0.0592(9) -0.0012(9) 0.0061(9) 0.0914(10)
F1 0.046(2) 0.122(3) 0.221(4) 0.081(3) 0.055(2) 0.0444(19)
F2 0.056(2) 0.069(2) 0.119(3) 0.009(2) -0.011(2) 0.0350(16)
F3 0.105(3) 0.136(3) 0.136(3) -0.057(3) -0.071(3) 0.079(2)
F4 0.0570(19) 0.117(2) 0.0654(18) 0.0177(18) 0.0094(16) 0.0521(17)
F5 0.042(2) 0.095(2) 0.0791(18) 0.0338(17) 0.0062(16) 0.0085(19)
F6 0.0400(18) 0.087(2) 0.0491(15) 0.0147(15) -0.0061(14) 0.0174(16)
F7 0.0518(19) 0.0601(18) 0.0497(15) 0.0078(14) 0.0125(14) 0.0093(15)
F8 0.0357(16) 0.0671(17) 0.0546(14) 0.0241(12) 0.0061(13) 0.0088(14)
F9 0.0402(17) 0.0645(16) 0.0681(15) 0.0335(13) 0.0082(14) 0.0172(14)
N1 0.028(2) 0.037(2) 0.0386(19) 0.0064(17) -0.0049(17) 0.0005(18)
N2 0.070(3) 0.064(3) 0.051(2) 0.005(2) 0.011(2) 0.042(2)
Nd1 0.03348(13) 0.03348(11) 0.03426(11) 0.00926(9) 0.00469(10) 0.01094(9)
O1 0.0468(17) 0.0300(13) 0.0370(13) 0.0034(12) 0.0049(13) 0.0127(13)
O2 0.0452(17) 0.0508(15) 0.0573(16) 0.0086(14) 0.0060(14) 0.0280(13)
O3 0.046(2) 0.0425(17) 0.0369(15) 0.0109(13) 0.0156(15) 0.0107(15)
O4 0.047(2) 0.0523(18) 0.0517(16) 0.0236(14) 0.0154(16) 0.0217(16)
O5 0.0330(18) 0.0369(16) 0.0327(14) 0.0014(13) 0.0024(14) 0.0073(14)
O6 0.0377(16) 0.0371(14) 0.0393(14) 0.0066(12) 0.0017(13) 0.0134(13)
O7 0.054(2) 0.0350(17) 0.0463(17) 0.0058(14) 0.0006(17) 0.0111(16)
O8 0.056(2) 0.0350(15) 0.0279(14) 0.0082(12) 0.0043(14) 0.0176(14)
O9 0.090(3) 0.044(2) 0.066(2) 0.0053(18) -0.005(2) 0.021(2)
O10 0.0628(18) 0.0319(14) 0.0348(13) 0.0054(12) 0.0122(14) 0.0199(13)

loop_
_atom_type_symbol
_atom_type_description
_atom_type_scat_dispersion_real
_atom_type_scat_dispersion_imag
_atom_type_scat_source
C C 0.0181 0.0091 'International Tables Vol C Tables 4.2.6.8 and 6.1.1.4'
F F 0.0727 0.0534 'International Tables Vol C Tables 4.2.6.8 and 6.1.1.4'
N N 0.0311 0.0180 'International Tables Vol C Tables 4.2.6.8 and 6.1.1.4'
Nd Nd -3.1807 10.9079 'International Tables Vol C Tables 4.2.6.8 and 6.1.1.4'
O O 0.0492 0.0322 'International Tables Vol C Tables 4.2.6.8 and 6.1.1.4'
Cl Cl 0.3639 0.7018 'International Tables Vol C Tables 4.2.6.8 and 6.1.1.4'
H H 0.0000 0.0000 'International Tables Vol C Tables 4.2.6.8 and 6.1.1.4'

loop_
_geom_angle_atom_site_label_1
_geom_angle_atom_site_label_2
_geom_angle_atom_site_label_3
_geom_angle
C2 C1 C6 118.6(5)
C2 C1 C7 118.7(5)
C6 C1 C7 122.6(5)
C1 C2 C3 121.3(6)
C1 C2 H2 119.3
C3 C2 H2 119.3
C2 C3 C4 118.5(6)
C2 C3 H3 120.8
C4 C3 H3 120.8
C5 C4 C3 120.6(5)
C5 C4 H4 119.7
C3 C4 H4 119.7
C4 C5 C6 120.0(6)
C4 C5 H5 120.0
C6 C5 H5 120.0
C5 C6 C1 120.8(6)
C5 C6 H6 119.6
C1 C6 H6 119.6
O1 C7 C8 124.5(4)
O1 C7 C1 117.0(5)
C8 C7 C1 118.4(5)
C9 C8 C7 122.5(6)
C9 C8 H8 118.7
C7 C8 H8 118.7
O2 C9 C8 129.7(6)
O2 C9 C10 111.7(5)
C8 C9 C10 118.6(5)
F3 C10 F2 108.2(6)
F3 C10 F1 106.5(5)
F2 C10 F1 105.1(6)
F3 C10 C9 112.2(6)
F2 C10 C9 114.1(5)
F1 C10 C9 110.2(5)
C12 C11 C16 119.2(5)
C12 C11 C17 118.3(5)
C16 C11 C17 122.4(5)
C11 C12 C13 119.9(5)
C11 C12 H12 120.0
C13 C12 H12 120.0
C14 C13 C12 120.4(6)
C14 C13 H13 119.8
C12 C13 H13 119.8
C13 C14 C15 119.4(5)
C13 C14 H14 120.3
C15 C14 H14 120.3
C16 C15 C14 120.2(5)
C16 C15 H15 119.9
C14 C15 H15 119.9
C15 C16 C11 120.8(6)
C15 C16 H16 119.6
C11 C16 H16 119.6
O3 C17 C18 122.9(5)
O3 C17 C11 118.0(5)
C18 C17 C11 119.1(4)
C19 C18 C17 122.4(5)
C19 C18 H18 118.8
C17 C18 H18 118.8
O4 C19 C18 131.8(5)
O4 C19 C20 113.2(5)
C18 C19 C20 114.9(5)
F5 C20 F6 108.0(4)
F5 C20 F4 105.5(5)
F6 C20 F4 106.2(5)
F5 C20 C19 114.0(5)
F6 C20 C19 111.6(5)
F4 C20 C19 110.9(4)
C26 C21 C22 119.4(5)
C26 C21 C27 122.1(5)
C22 C21 C27 118.5(4)
C23 C22 C21 119.6(5)
C23 C22 H22 120.2
C21 C22 H22 120.2
C24 C23 C22 120.8(5)
C24 C23 H23 119.6
C22 C23 H23 119.6
C23 C24 C25 119.5(5)
C23 C24 H24 120.3
C25 C24 H24 120.3
C26 C25 C24 119.6(5)
C26 C25 H25 120.2
C24 C25 H25 120.2
C21 C26 C25 121.0(5)
C21 C26 H26 119.5
C25 C26 H26 119.5
O5 C27 C28 120.4(4)
O5 C27 C21 116.7(4)
C28 C27 C21 122.9(5)
C29 C28 C27 125.2(5)
C29 C28 H28 117.4
C27 C28 H28 117.4
O6 C29 C28 130.4(5)
O6 C29 C30 112.7(4)
C28 C29 C30 116.9(4)
F8 C30 F9 106.2(4)
F8 C30 F7 107.7(4)
F9 C30 F7 106.3(4)
F8 C30 C29 114.3(4)
F9 C30 C29 110.4(5)
F7 C30 C29 111.6(4)
C37 C31 C36 120.2(4)
C37 C31 C32 122.2(5)
C36 C31 C32 117.5(4)
O8 C32 C33 122.0(4)
O8 C32 C31 118.9(4)
C33 C32 C31 119.0(4)
C34 C33 C32 120.6(4)
C34 C33 H33 119.7
C32 C33 H33 119.7
O7 C34 C33 124.4(4)
O7 C34 C35 115.0(4)
C33 C34 C35 120.6(4)
C36 C35 C34 119.5(5)
C36 C35 H35 120.3
C34 C35 H35 120.3
C35 C36 C31 122.8(4)
C35 C36 H36 118.6
C31 C36 H36 118.6
N1 C37 C31 127.4(4)
N1 C37 H37 116.3
C31 C37 H37 116.3
N1 C38 C39 109.6(4)
N1 C38 H38A 109.8
C39 C38 H38A 109.8
N1 C38 H38B 109.8
C39 C38 H38B 109.8
H38A C38 H38B 108.2
C40 C39 C38 113.0(5)
C40 C39 H39A 109.0
C38 C39 H39A 109.0
C40 C39 H39B 109.0
C38 C39 H39B 109.0
H39A C39 H39B 107.8
C39 C40 C41 113.8(5)
C39 C40 H40A 108.8
C41 C40 H40A 108.8
C39 C40 H40B 108.8
C41 C40 H40B 108.8
H40A C40 H40B 107.7
C40 C41 H41A 109.5
C40 C41 H41B 109.5
H41A C41 H41B 109.5
C40 C41 H41C 109.5
H41A C41 H41C 109.5
H41B C41 H41C 109.5
O7 C42 H42A 109.5
O7 C42 H42B 109.5
H42A C42 H42B 109.5
O7 C42 H42C 109.5
H42A C42 H42C 109.5
H42B C42 H42C 109.5
C49 C43 C44 122.4(5)
C49 C43 C48 119.5(7)
C44 C43 C48 118.0(6)
O10 C44 C45 121.7(6)
O10 C44 C43 119.0(5)
C45 C44 C43 119.3(5)
C46 C45 C44 118.7(6)
C46 C45 H45 120.6
C44 C45 H45 120.6
O9 C46 C45 122.6(7)
O9 C46 C47 114.8(5)
C45 C46 C47 122.6(6)
C48 C47 C46 117.7(6)
C48 C47 H47 121.2
C46 C47 H47 121.2
C47 C48 C43 123.6(7)
C47 C48 H48 118.2
C43 C48 H48 118.2
N2 C49 C43 127.8(7)
N2 C49 H49 116.1
C43 C49 H49 116.1
N2 C50 C51 113.4(6)
N2 C50 H50A 108.9
C51 C50 H50A 108.9
N2 C50 H50B 108.9
C51 C50 H50B 108.9
H50A C50 H50B 107.7
C52 C51 C50 112.6(6)
C52 C51 H51A 109.1
C50 C51 H51A 109.1
C52 C51 H51B 109.1
C50 C51 H51B 109.1
H51A C51 H51B 107.8
C51 C52 C53 114.9(7)
C51 C52 H52A 108.5
C53 C52 H52A 108.5
C51 C52 H52B 108.5
C53 C52 H52B 108.5
H52A C52 H52B 107.5
C52 C53 H53A 109.5
C52 C53 H53B 109.5
H53A C53 H53B 109.5
C52 C53 H53C 109.5
H53A C53 H53C 109.5
H53B C53 H53C 109.5
O9 C54 H54A 109.5
O9 C54 H54B 109.5
H54A C54 H54B 109.5
O9 C54 H54C 109.5
H54A C54 H54C 109.5
H54B C54 H54C 109.5
Cl3 C55 Cl1 109.8(4)
Cl3 C55 Cl2 110.5(3)
Cl1 C55 Cl2 112.0(3)
Cl3 C55 H55 108.2
Cl1 C55 H55 108.2
Cl2 C55 H55 108.2
C37 N1 C38 124.1(4)
C37 N1 H1 118.0
C38 N1 H1 118.0
C49 N2 C50 125.1(6)
C49 N2 H2A 117.4
C50 N2 H2A 117.4
O8 Nd1 O10 82.87(11)
O8 Nd1 O5 146.07(11)
O10 Nd1 O5 80.64(12)
O8 Nd1 O4 83.99(12)
O10 Nd1 O4 71.44(12)
O5 Nd1 O4 117.88(11)
O8 Nd1 O2 105.12(12)
O10 Nd1 O2 148.74(12)
O5 Nd1 O2 76.29(12)
O4 Nd1 O2 138.63(12)
O8 Nd1 O3 144.06(10)
O10 Nd1 O3 111.37(11)
O5 Nd1 O3 69.86(11)
O4 Nd1 O3 70.83(12)
O2 Nd1 O3 80.07(13)
O8 Nd1 O1 74.65(11)
O10 Nd1 O1 140.56(13)
O5 Nd1 O1 133.79(12)
O4 Nd1 O1 74.29(12)
O2 Nd1 O1 69.78(12)
O3 Nd1 O1 74.09(10)
O8 Nd1 O6 77.38(11)
O10 Nd1 O6 81.32(12)
O5 Nd1 O6 70.96(10)
O4 Nd1 O6 148.66(13)
O2 Nd1 O6 71.41(12)
O3 Nd1 O6 135.77(12)
O1 Nd1 O6 123.21(10)
C7 O1 Nd1 133.4(3)
C9 O2 Nd1 131.0(4)
C17 O3 Nd1 138.9(4)
C19 O4 Nd1 129.6(4)
C27 O5 Nd1 136.1(3)
C29 O6 Nd1 129.7(3)
C34 O7 C42 118.3(4)
C32 O8 Nd1 145.6(3)
C46 O9 C54 118.6(5)
C44 O10 Nd1 149.1(4)

loop_
_geom_bond_atom_site_label_1
_geom_bond_atom_site_label_2
_geom_bond_distance
C1 C2 1.381(9)
C1 C6 1.386(8)
C1 C7 1.496(6)
C2 C3 1.385(7)
C2 H2 0.9500
C3 C4 1.404(9)
C3 H3 0.9500
C4 C5 1.357(10)
C4 H4 0.9500
C5 C6 1.386(7)
C5 H5 0.9500
C6 H6 0.9500
C7 O1 1.258(7)
C7 C8 1.438(9)
C8 C9 1.374(7)
C8 H8 0.9500
C9 O2 1.235(7)
C9 C10 1.531(10)
C10 F3 1.273(7)
C10 F2 1.337(7)
C10 F1 1.352(8)
C11 C12 1.366(9)
C11 C16 1.391(7)
C11 C17 1.507(7)
C12 C13 1.401(8)
C12 H12 0.9500
C13 C14 1.371(8)
C13 H13 0.9500
C14 C15 1.383(10)
C14 H14 0.9500
C15 C16 1.366(8)
C15 H15 0.9500
C16 H16 0.9500
C17 O3 1.237(6)
C17 C18 1.448(8)
C18 C19 1.353(8)
C18 H18 0.9500
C19 O4 1.289(6)
C19 C20 1.546(8)
C20 F5 1.334(7)
C20 F6 1.335(6)
C20 F4 1.357(8)
C21 C26 1.372(7)
C21 C22 1.398(7)
C21 C27 1.461(7)
C22 C23 1.390(8)
C22 H22 0.9500
C23 C24 1.375(8)
C23 H23 0.9500
C24 C25 1.393(9)
C24 H24 0.9500
C25 C26 1.388(8)
C25 H25 0.9500
C26 H26 0.9500
C27 O5 1.296(6)
C27 C28 1.432(7)
C28 C29 1.355(7)
C28 H28 0.9500
C29 O6 1.267(6)
C29 C30 1.540(7)
C30 F8 1.330(6)
C30 F9 1.339(7)
C30 F7 1.341(6)
C31 C37 1.368(6)
C31 C36 1.426(7)
C31 C32 1.436(6)
C32 O8 1.310(6)
C32 C33 1.412(6)
C33 C34 1.390(7)
C33 H33 0.9500
C34 O7 1.352(6)
C34 C35 1.407(6)
C35 C36 1.352(7)
C35 H35 0.9500
C36 H36 0.9500
C37 N1 1.310(7)
C37 H37 0.9500
C38 N1 1.463(6)
C38 C39 1.523(8)
C38 H38A 0.9900
C38 H38B 0.9900
C39 C40 1.501(7)
C39 H39A 0.9900
C39 H39B 0.9900
C40 C41 1.520(9)
C40 H40A 0.9900
C40 H40B 0.9900
C41 H41A 0.9800
C41 H41B 0.9800
C41 H41C 0.9800
C42 O7 1.421(6)
C42 H42A 0.9800
C42 H42B 0.9800
C42 H42C 0.9800
C43 C49 1.391(9)
C43 C44 1.418(9)
C43 C48 1.422(8)
C44 O10 1.307(6)
C44 C45 1.395(8)
C45 C46 1.395(8)
C45 H45 0.9500
C46 O9 1.381(8)
C46 C47 1.405(10)
C47 C48 1.320(9)
C47 H47 0.9500
C48 H48 0.9500
C49 N2 1.308(7)
C49 H49 0.9500
C50 N2 1.486(8)
C50 C51 1.537(9)
C50 H50A 0.9900
C50 H50B 0.9900
C51 C52 1.393(11)
C51 H51A 0.9900
C51 H51B 0.9900
C52 C53 1.519(11)
C52 H52A 0.9900
C52 H52B 0.9900
C53 H53A 0.9800
C53 H53B 0.9800
C53 H53C 0.9800
C54 O9 1.428(10)
C54 H54A 0.9800
C54 H54B 0.9800
C54 H54C 0.9800
C55 Cl3 1.745(6)
C55 Cl1 1.749(7)
C55 Cl2 1.755(7)
C55 H55 1.0000
N1 H1 0.8800
N2 H2A 0.8800
Nd1 O8 2.364(3)
Nd1 O10 2.393(4)
Nd1 O5 2.394(3)
Nd1 O4 2.460(4)
Nd1 O2 2.464(4)
Nd1 O3 2.467(3)
Nd1 O1 2.482(3)
Nd1 O6 2.495(3)
